data_2224725
loop_
_publ_author_name
'Xu, Wei'
'Huang, Bi-Ju'
'Qiu, Ling-Feng'

_publ_section_title
;
 <i>catena</i>-Poly[4,4'-bipyridinium
 [[diaquadisulfatocadmium(II)]-\m-4,4'-bipyridine-\k^2^<i>N</i>:<i>N</i>']
 dihydrate]
;
_journal_coeditor_code OM2300
_journal_issue 1
_journal_name_full 'Acta Crystallographica Section E'
_journal_page_first m44
_journal_paper_doi 10.1107/S1600536809051502
_journal_volume 66
_journal_year 2010
_chemical_formula_iupac '(C10 H10 N2) [Cd (S O4)2 (C10 H8 N2) (H2 O)2], 2H2 O'
_chemical_formula_moiety 'C10 H10 N2 2+, C10 H12 Cd N2 O10 S2 2-, 2(H2 O)'
_chemical_formula_sum 'C20 H26 Cd N4 O12 S2'
_chemical_formula_weight 690.97
_chemical_name_systematic
; <i>catena</i>-Poly[4,4'-bipyridinium [[diaquadisulfatocadmium(II)]-\m-4,4'-
bipyridine-\k^2^<i>N</i>:<i>N</i>'] dihydrate]
;
_space_group_IT_number 2
_symmetry_cell_setting triclinic
_symmetry_space_group_name_Hall '-P 1'
_symmetry_space_group_name_H-M 'P -1'
_atom_sites_solution_hydrogens geom
_atom_sites_solution_primary direct
_atom_sites_solution_secondary difmap
_audit_creation_method SHELXL-97
_cell_angle_alpha 74.69(3)
_cell_angle_beta 88.95(3)
_cell_angle_gamma 77.89(3)
_cell_formula_units_Z 1
_cell_length_a 7.0150(14)
_cell_length_b 9.4166(19)
_cell_length_c 10.020(2)
_cell_measurement_reflns_used 5820
_cell_measurement_temperature 295(2)
_cell_measurement_theta_max 27.5
_cell_measurement_theta_min 3.4
_cell_volume 623.7(2)
_computing_cell_refinement 'RAPID-AUTO (Rigaku, 1998)'
_computing_data_collection 'RAPID-AUTO (Rigaku, 1998)'
_computing_data_reduction 'RAPID-AUTO (Rigaku, 1998)'
_computing_molecular_graphics 'SHELXL97 (Sheldrick, 2008)'
_computing_publication_material 'SHELXL97 (Sheldrick, 2008)'
_computing_structure_refinement 'SHELXL97 (Sheldrick, 2008)'
_computing_structure_solution 'SHELXS97 (Sheldrick, 2008)'
_diffrn_ambient_temperature 295(2)
_diffrn_measured_fraction_theta_full 0.985
_diffrn_measured_fraction_theta_max 0.985
_diffrn_measurement_device_type 'Rigaku R-AXIS RAPID'
_diffrn_measurement_method '\w scans'
_diffrn_radiation_monochromator graphite
_diffrn_radiation_source 'fine-focus sealed tube'
_diffrn_radiation_type MoK\a
_diffrn_radiation_wavelength 0.71073
_diffrn_reflns_av_R_equivalents 0.0281
_diffrn_reflns_av_sigmaI/netI 0.0328
_diffrn_reflns_limit_h_max 9
_diffrn_reflns_limit_h_min -8
_diffrn_reflns_limit_k_max 12
_diffrn_reflns_limit_k_min -12
_diffrn_reflns_limit_l_max 12
_diffrn_reflns_limit_l_min -12
_diffrn_reflns_number 6106
_diffrn_reflns_theta_full 27.45
_diffrn_reflns_theta_max 27.45
_diffrn_reflns_theta_min 3.35
_diffrn_standards_decay_% 0
_diffrn_standards_interval_count image
_diffrn_standards_interval_time 0
_diffrn_standards_number 0
_exptl_absorpt_coefficient_mu 1.116
_exptl_absorpt_correction_T_max 0.830
_exptl_absorpt_correction_T_min 0.760
_exptl_absorpt_correction_type multi-scan
_exptl_absorpt_process_details '(ABSCOR; Higashi, 1995)'
_exptl_crystal_colour light-yellow
_exptl_crystal_density_diffrn 1.840
_exptl_crystal_density_method 'not measured'
_exptl_crystal_description block
_exptl_crystal_F_000 350
_exptl_crystal_size_max 0.25
_exptl_crystal_size_mid 0.23
_exptl_crystal_size_min 0.17
_refine_diff_density_max 0.614
_refine_diff_density_min -0.348
_refine_ls_extinction_method none
_refine_ls_goodness_of_fit_ref 1.057
_refine_ls_hydrogen_treatment mixed
_refine_ls_matrix_type full
_refine_ls_number_parameters 198
_refine_ls_number_reflns 2797
_refine_ls_number_restraints 0
_refine_ls_restrained_S_all 1.057
_refine_ls_R_factor_all 0.0264
_refine_ls_R_factor_gt 0.0234
_refine_ls_shift/su_max 0.000
_refine_ls_shift/su_mean 0.000
_refine_ls_structure_factor_coef Fsqd
_refine_ls_weighting_details 'calc w=1/[\s^2^(Fo^2^)+(0.0368P)^2^] where P=(Fo^2^+2Fc^2^)/3'
_refine_ls_weighting_scheme calc
_refine_ls_wR_factor_gt 0.0572
_refine_ls_wR_factor_ref 0.0578
_reflns_number_gt 2572
_reflns_number_total 2797
_reflns_threshold_expression >2\s(I)
_cod_data_source_file om2300.cif
_cod_data_source_block I
_cod_database_code 2224725
_cod_database_fobs_code 2224725

loop_
_symmetry_equiv_pos_as_xyz
'x, y, z'
'-x, -y, -z'

loop_
_atom_site_type_symbol
_atom_site_label
_atom_site_fract_x
_atom_site_fract_y
_atom_site_fract_z
_atom_site_U_iso_or_equiv
_atom_site_adp_type
_atom_site_calc_flag
_atom_site_refinement_flags
_atom_site_occupancy
_atom_site_disorder_assembly
_atom_site_disorder_group
Cd Cd1 0.0000 1.0000 0.0000 0.01975(7) Uani d S 1 . .
S S1 0.29197(7) 1.15768(5) 0.17257(4) 0.02264(11) Uani d . 1 . .
O O1 0.1945(2) 0.84005(18) -0.11454(17) 0.0314(3) Uani d . 1 . .
H H1A 0.136(6) 0.833(4) -0.175(4) 0.088(14) Uiso d . 1 . .
H H1B 0.290(4) 0.868(3) -0.157(3) 0.043(8) Uiso d . 1 . .
O O2 0.2561(2) 1.08582(18) 0.06347(15) 0.0317(3) Uani d . 1 . .
O O3 0.3055(3) 1.31472(19) 0.10627(17) 0.0436(4) Uani d . 1 . .
O O4 0.1344(2) 1.15595(19) 0.27022(15) 0.0368(4) Uani d . 1 . .
O O5 0.4799(2) 1.0756(2) 0.24417(17) 0.0450(4) Uani d . 1 . .
N N1 0.0296(2) 0.79779(18) 0.20108(16) 0.0239(3) Uani d . 1 . .
C C1 0.0538(3) 0.6552(2) 0.19390(19) 0.0256(4) Uani d . 1 . .
H H1 0.0766 0.6356 0.1081 0.031 Uiso calc R 1 . .
C C2 0.0466(3) 0.5356(2) 0.30742(19) 0.0243(4) Uani d . 1 . .
H H2 0.0672 0.4381 0.2975 0.029 Uiso calc R 1 . .
C C3 0.0080(3) 0.56194(19) 0.43746(18) 0.0196(3) Uani d . 1 . .
C C4 -0.0128(3) 0.7102(2) 0.44466(19) 0.0252(4) Uani d . 1 . .
H H4 -0.0347 0.7334 0.5290 0.030 Uiso calc R 1 . .
C C5 -0.0006(3) 0.8224(2) 0.3263(2) 0.0262(4) Uani d . 1 . .
H H5 -0.0140 0.9204 0.3338 0.031 Uiso calc R 1 . .
N N2 0.4126(3) 0.3731(2) 0.85093(18) 0.0298(4) Uani d . 1 . .
H H2A 0.385(4) 0.344(3) 0.929(3) 0.036(7) Uiso d . 1 . .
C C6 0.4633(3) 0.2724(2) 0.7777(2) 0.0308(4) Uani d . 1 . .
H H6 0.4744 0.1704 0.8203 0.037 Uiso calc R 1 . .
C C7 0.4990(3) 0.3192(2) 0.6395(2) 0.0284(4) Uani d . 1 . .
H H7 0.5344 0.2489 0.5886 0.034 Uiso calc R 1 . .
C C8 0.4823(3) 0.4724(2) 0.57526(19) 0.0237(4) Uani d . 1 . .
C C9 0.4306(3) 0.5733(2) 0.6567(2) 0.0331(5) Uani d . 1 . .
H H9 0.4192 0.6761 0.6178 0.040 Uiso calc R 1 . .
C C10 0.3968(3) 0.5197(3) 0.7943(2) 0.0346(5) Uani d . 1 . .
H H10 0.3624 0.5867 0.8486 0.041 Uiso calc R 1 . .
O O6 0.2828(3) 0.9313(2) 0.5331(2) 0.0477(4) Uani d . 1 . .
H H6A 0.257(5) 1.003(4) 0.462(3) 0.057(9) Uiso d . 1 . .
H H6B 0.376(5) 0.956(4) 0.572(4) 0.064(10) Uiso d . 1 . .

loop_
_atom_site_aniso_label
_atom_site_aniso_U_11
_atom_site_aniso_U_22
_atom_site_aniso_U_33
_atom_site_aniso_U_12
_atom_site_aniso_U_13
_atom_site_aniso_U_23
Cd1 0.02501(11) 0.01778(10) 0.01586(10) -0.00645(7) -0.00012(7) -0.00191(7)
S1 0.0271(2) 0.0267(3) 0.0168(2) -0.01104(19) 0.00086(18) -0.00635(18)
O1 0.0293(8) 0.0344(8) 0.0308(8) -0.0052(6) 0.0055(7) -0.0106(6)
O2 0.0315(7) 0.0432(9) 0.0301(8) -0.0156(6) 0.0030(6) -0.0206(7)
O3 0.0716(11) 0.0319(9) 0.0338(8) -0.0240(8) 0.0179(8) -0.0110(7)
O4 0.0407(8) 0.0481(10) 0.0286(8) -0.0195(7) 0.0121(7) -0.0154(7)
O5 0.0375(8) 0.0620(12) 0.0330(9) -0.0084(8) -0.0092(7) -0.0093(8)
N1 0.0291(8) 0.0226(8) 0.0183(7) -0.0080(6) -0.0015(7) -0.0005(6)
C1 0.0338(10) 0.0258(10) 0.0164(8) -0.0068(8) 0.0011(8) -0.0037(7)
C2 0.0332(10) 0.0187(9) 0.0208(9) -0.0060(7) 0.0016(8) -0.0048(7)
C3 0.0207(8) 0.0179(9) 0.0177(8) -0.0035(7) -0.0011(7) -0.0010(7)
C4 0.0368(10) 0.0207(9) 0.0179(8) -0.0064(8) 0.0009(8) -0.0043(7)
C5 0.0383(10) 0.0175(9) 0.0214(9) -0.0072(8) -0.0010(8) -0.0014(7)
N2 0.0336(9) 0.0325(10) 0.0217(9) -0.0090(7) 0.0035(8) -0.0031(7)
C6 0.0348(10) 0.0243(10) 0.0290(10) -0.0048(8) 0.0015(9) -0.0007(8)
C7 0.0317(10) 0.0235(10) 0.0284(10) -0.0033(8) 0.0025(8) -0.0062(8)
C8 0.0219(8) 0.0244(10) 0.0233(10) -0.0054(7) -0.0015(7) -0.0033(7)
C9 0.0461(12) 0.0251(11) 0.0285(10) -0.0098(9) 0.0034(9) -0.0059(8)
C10 0.0466(12) 0.0317(11) 0.0279(10) -0.0106(9) 0.0039(10) -0.0107(8)
O6 0.0668(12) 0.0383(10) 0.0360(10) -0.0107(9) -0.0098(9) -0.0058(8)

loop_
_atom_type_symbol
_atom_type_description
_atom_type_scat_dispersion_real
_atom_type_scat_dispersion_imag
_atom_type_scat_source
C C 0.0033 0.0016 'International Tables Vol C Tables 4.2.6.8 and 6.1.1.4'
H H 0.0000 0.0000 'International Tables Vol C Tables 4.2.6.8 and 6.1.1.4'
N N 0.0061 0.0033 'International Tables Vol C Tables 4.2.6.8 and 6.1.1.4'
O O 0.0106 0.0060 'International Tables Vol C Tables 4.2.6.8 and 6.1.1.4'
S S 0.1246 0.1234 'International Tables Vol C Tables 4.2.6.8 and 6.1.1.4'
Cd Cd -0.8075 1.2024 'International Tables Vol C Tables 4.2.6.8 and 6.1.1.4'

loop_
_geom_angle_atom_site_label_1
_geom_angle_atom_site_label_2
_geom_angle_atom_site_label_3
_geom_angle_site_symmetry_1
_geom_angle_site_symmetry_3
_geom_angle
_geom_angle_publ_flag
O2 Cd1 O2 . 2_575 180.0 ?
O2 Cd1 O1 . . 93.80(6) ?
O2 Cd1 O1 2_575 . 86.20(6) ?
O2 Cd1 O1 . 2_575 86.20(6) ?
O2 Cd1 O1 2_575 2_575 93.80(6) ?
O1 Cd1 O1 . 2_575 180.0 ?
O2 Cd1 N1 . . 94.14(6) ?
O2 Cd1 N1 2_575 . 85.86(6) ?
O1 Cd1 N1 . . 89.48(6) ?
O1 Cd1 N1 2_575 . 90.52(6) ?
O2 Cd1 N1 . 2_575 85.86(6) ?
O2 Cd1 N1 2_575 2_575 94.14(6) ?
O1 Cd1 N1 . 2_575 90.52(6) ?
O1 Cd1 N1 2_575 2_575 89.48(6) ?
N1 Cd1 N1 . 2_575 180.00(7) ?
O4 S1 O5 . . 110.73(10) ?
O4 S1 O3 . . 109.56(11) ?
O5 S1 O3 . . 108.83(11) ?
O4 S1 O2 . . 110.99(9) ?
O5 S1 O2 . . 108.04(10) ?
O3 S1 O2 . . 108.62(9) ?
Cd1 O1 H1A . . 110(3) ?
Cd1 O1 H1B . . 118.7(19) ?
H1A O1 H1B . . 100(3) ?
S1 O2 Cd1 . . 134.77(9) ?
C1 N1 C5 . . 117.01(16) ?
C1 N1 Cd1 . . 121.51(12) ?
C5 N1 Cd1 . . 121.00(13) ?
N1 C1 C2 . . 123.39(17) ?
N1 C1 H1 . . 118.3 ?
C2 C1 H1 . . 118.3 ?
C1 C2 C3 . . 119.64(17) ?
C1 C2 H2 . . 120.2 ?
C3 C2 H2 . . 120.2 ?
C4 C3 C2 . . 116.60(16) ?
C4 C3 C3 . 2_566 121.4(2) ?
C2 C3 C3 . 2_566 122.0(2) ?
C5 C4 C3 . . 119.85(17) ?
C5 C4 H4 . . 120.1 ?
C3 C4 H4 . . 120.1 ?
N1 C5 C4 . . 123.46(18) ?
N1 C5 H5 . . 118.3 ?
C4 C5 H5 . . 118.3 ?
C10 N2 C6 . . 121.81(19) ?
C10 N2 H2A . . 119.5(19) ?
C6 N2 H2A . . 118.6(19) ?
N2 C6 C7 . . 120.1(2) ?
N2 C6 H6 . . 119.9 ?
C7 C6 H6 . . 119.9 ?
C6 C7 C8 . . 120.0(2) ?
C6 C7 H7 . . 120.0 ?
C8 C7 H7 . . 120.0 ?
C7 C8 C9 . . 117.66(19) ?
C7 C8 C8 . 2_666 121.5(2) ?
C9 C8 C8 . 2_666 120.8(2) ?
C10 C9 C8 . . 119.6(2) ?
C10 C9 H9 . . 120.2 ?
C8 C9 H9 . . 120.2 ?
N2 C10 C9 . . 120.7(2) ?
N2 C10 H10 . . 119.6 ?
C9 C10 H10 . . 119.6 ?
H6A O6 H6B . . 101(3) ?

loop_
_geom_bond_atom_site_label_1
_geom_bond_atom_site_label_2
_geom_bond_site_symmetry_2
_geom_bond_distance
_geom_bond_publ_flag
Cd1 O2 . 2.2821(14) ?
Cd1 O2 2_575 2.2821(14) ?
Cd1 O1 . 2.3324(17) ?
Cd1 O1 2_575 2.3324(17) ?
Cd1 N1 . 2.3562(18) ?
Cd1 N1 2_575 2.3562(18) ?
S1 O4 . 1.4625(16) ?
S1 O5 . 1.4713(17) ?
S1 O3 . 1.4747(17) ?
S1 O2 . 1.4793(14) ?
O1 H1A . 0.77(4) ?
O1 H1B . 0.84(3) ?
N1 C1 . 1.338(2) ?
N1 C5 . 1.341(2) ?
C1 C2 . 1.382(3) ?
C1 H1 . 0.9300 ?
C2 C3 . 1.401(3) ?
C2 H2 . 0.9300 ?
C3 C4 . 1.394(3) ?
C3 C3 2_566 1.491(3) ?
C4 C5 . 1.379(3) ?
C4 H4 . 0.9300 ?
C5 H5 . 0.9300 ?
N2 C10 . 1.328(3) ?
N2 C6 . 1.334(3) ?
N2 H2A . 0.80(3) ?
C6 C7 . 1.373(3) ?
C6 H6 . 0.9300 ?
C7 C8 . 1.397(3) ?
C7 H7 . 0.9300 ?
C8 C9 . 1.397(3) ?
C8 C8 2_666 1.494(4) ?
C9 C10 . 1.373(3) ?
C9 H9 . 0.9300 ?
C10 H10 . 0.9300 ?
O6 H6A . 0.84(3) ?
O6 H6B . 0.87(3) ?

loop_
_geom_hbond_atom_site_label_D
_geom_hbond_atom_site_label_H
_geom_hbond_atom_site_label_A
_geom_hbond_site_symmetry_D
_geom_hbond_site_symmetry_H
_geom_hbond_site_symmetry_A
_geom_hbond_distance_DH
_geom_hbond_distance_HA
_geom_hbond_distance_DA
_geom_hbond_angle_DHA
_geom_hbond_publ_flag
O1 H1A O4 . . 2_575 0.76(4) 2.11(4) 2.797(2) 150 y
O1 H1B O5 . . 2_675 0.84(3) 1.93(3) 2.765(2) 177 y
O6 H6A O4 . . 1_555 0.83(3) 2.14(3) 2.955(3) 165 y
O6 H6B O5 . . 2_676 0.87(4) 2.04(4) 2.788(6) 144 y
N2 H2A O3 . . 1_546 0.79(3) 1.82(3) 2.602(6) 170 y
